data_4319067
loop_
_publ_author_name
'Roger D. Willett'
'Karen R. Maxcy'
'Brendan Twamley'

_publ_section_title
;
 Polytypism in Columnar Group 14 Halide Salts: Structures of
 (Et2NH2)3Pb3X9.nH2O (X = Cl, Br) and (\b-alaninium)2SnI4
;
_journal_name_full 'Inorganic Chemistry'
_journal_page_first 7024
_journal_page_last 7030
_journal_paper_doi 10.1021/ic020455k
_journal_volume 41
_journal_year 2002
_chemical_formula_sum 'C4 H12 Br3 N Pb'
_chemical_formula_weight 521.07
_chemical_name_common (diethylammonium)lead(II)bromide
_space_group_IT_number 14
_symmetry_cell_setting monoclinic
_symmetry_space_group_name_Hall '-P 2ybc'
_symmetry_space_group_name_H-M 'P 1 21/c 1'
_atom_sites_solution_hydrogens geom
_atom_sites_solution_primary direct
_atom_sites_solution_secondary difmap
_audit_creation_method SHELXL-97
_cell_angle_alpha 90.00
_cell_angle_beta 111.50(5)
_cell_angle_gamma 90.00
_cell_formula_units_Z 12
_cell_length_a 10.753(6)
_cell_length_b 23.976(11)
_cell_length_c 14.239(6)
_cell_measurement_temperature 293(2)
_cell_volume 3416(3)
_computing_structure_refinement 'SHELXL-97 (Sheldrick, 1997)'
_computing_structure_solution 'SHELXS-97 (Sheldrick, 1990)'
_diffrn_ambient_temperature 293(2)
_diffrn_measured_fraction_theta_full 0.856
_diffrn_measured_fraction_theta_max 0.856
_diffrn_radiation_monochromator graphite
_diffrn_radiation_source 'fine-focus sealed tube'
_diffrn_radiation_type MoK\a
_diffrn_radiation_wavelength 0.71073
_diffrn_reflns_av_R_equivalents 0.0000
_diffrn_reflns_av_sigmaI/netI 0.0662
_diffrn_reflns_limit_h_max 11
_diffrn_reflns_limit_h_min -11
_diffrn_reflns_limit_k_max 25
_diffrn_reflns_limit_k_min 0
_diffrn_reflns_limit_l_max 15
_diffrn_reflns_limit_l_min 0
_diffrn_reflns_number 4196
_diffrn_reflns_theta_full 23.25
_diffrn_reflns_theta_max 23.25
_diffrn_reflns_theta_min 1.76
_exptl_absorpt_coefficient_mu 25.284
_exptl_crystal_density_diffrn 3.040
_exptl_crystal_density_method 'not measured'
_exptl_crystal_F_000 2760
_refine_diff_density_max 1.606
_refine_diff_density_min -1.605
_refine_diff_density_rms 0.277
_refine_ls_extinction_method none
_refine_ls_goodness_of_fit_ref 1.130
_refine_ls_hydrogen_treatment mixed
_refine_ls_matrix_type full
_refine_ls_number_parameters 244
_refine_ls_number_reflns 4196
_refine_ls_number_restraints 0
_refine_ls_restrained_S_all 1.130
_refine_ls_R_factor_all 0.0653
_refine_ls_R_factor_gt 0.0551
_refine_ls_shift/su_max 0.001
_refine_ls_shift/su_mean 0.000
_refine_ls_structure_factor_coef Fsqd
_refine_ls_weighting_details 'calc w=1/[\s^2^(Fo^2^)+(0.0538P)^2^+79.5476P] where P=(Fo^2^+2Fc^2^)/3'
_refine_ls_weighting_scheme calc
_refine_ls_wR_factor_gt 0.1409
_refine_ls_wR_factor_ref 0.1489
_reflns_number_gt 3596
_reflns_number_total 4196
_reflns_threshold_expression >2sigma(I)
_cod_data_source_file ic020455k_1.cif
_cod_data_source_block p21c-a
_cod_database_code 4319067

loop_
_symmetry_equiv_pos_as_xyz
'x, y, z'
'-x, y+1/2, -z+1/2'
'-x, -y, -z'
'x, -y-1/2, z-1/2'

loop_
_atom_site_label
_atom_site_type_symbol
_atom_site_fract_x
_atom_site_fract_y
_atom_site_fract_z
_atom_site_U_iso_or_equiv
_atom_site_adp_type
_atom_site_occupancy
_atom_site_symmetry_multiplicity
_atom_site_calc_flag
_atom_site_refinement_flags
_atom_site_disorder_assembly
_atom_site_disorder_group
Pb1 Pb -0.00770(6) 0.09935(3) 0.98377(5) 0.0325(2) Uani 1 1 d . . .
Pb2 Pb 0.28145(6) -0.00608(3) 0.89508(5) 0.0341(2) Uani 1 1 d . . .
Pb3 Pb 0.57806(7) -0.10588(3) 0.81428(5) 0.0354(2) Uani 1 1 d . . .
Br4 Br 0.3523(2) -0.02208(11) 0.72071(16) 0.0598(6) Uani 1 1 d . . .
Br5 Br 0.07403(19) 0.08336(10) 0.79901(16) 0.0493(5) Uani 1 1 d . . .
Br6 Br 0.1960(2) 0.18459(9) 1.06751(18) 0.0532(6) Uani 1 1 d . . .
Br7 Br 0.49614(18) 0.08498(9) 0.98535(14) 0.0418(5) Uani 1 1 d . . .
Br8 Br 0.4077(2) -0.19762(10) 0.75682(17) 0.0530(6) Uani 1 1 d . . .
Br9 Br -0.2031(2) 0.17812(10) 0.8804(2) 0.0600(6) Uani 1 1 d . . .
Br10 Br -0.0778(2) 0.09541(10) 1.17066(17) 0.0595(6) Uani 1 1 d . . .
Br11 Br 0.20768(17) 0.00320(8) 1.09115(13) 0.0377(5) Uani 1 1 d . . .
Br12 Br 0.6474(3) -0.11061(12) 0.6416(2) 0.0806(9) Uani 1 1 d . . .
N3 N -0.218(3) 0.0173(11) 0.6524(15) 0.093(8) Uani 1 1 d . . .
H33A H -0.1435 0.0332 0.6965 0.112 Uiso 1 1 calc R . .
H33B H -0.2258 -0.0167 0.6765 0.112 Uiso 1 1 calc R . .
N1 N -0.0650(16) 0.2090(7) 1.3163(12) 0.047(4) Uani 1 1 d . . .
H31A H -0.1285 0.2323 1.3204 0.057 Uiso 1 1 calc R . .
H31B H -0.1058 0.1817 1.2723 0.057 Uiso 1 1 calc R . .
N2 N 0.468(2) 0.2040(9) 0.8504(18) 0.076(6) Uani 1 1 d . . .
H32A H 0.5160 0.2222 0.8200 0.091 Uiso 1 1 calc R . .
H32B H 0.5106 0.1721 0.8764 0.091 Uiso 1 1 calc R . .
C3 C 0.026(2) 0.2403(10) 1.2779(18) 0.060(6) Uani 1 1 d . . .
H3A H 0.0704 0.2697 1.3250 0.072 Uiso 1 1 calc R . .
H3B H 0.0943 0.2152 1.2727 0.072 Uiso 1 1 calc R . .
C1 C 0.007(3) 0.1842(10) 1.417(2) 0.073(8) Uani 1 1 d . . .
H1A H 0.0493 0.2137 1.4641 0.088 Uiso 1 1 calc R . .
H1B H 0.0769 0.1598 1.4123 0.088 Uiso 1 1 calc R . .
C4 C -0.049(3) 0.2647(12) 1.178(2) 0.084(9) Uani 1 1 d . . .
H4A H 0.0116 0.2847 1.1547 0.126 Uiso 1 1 calc R . .
H4B H -0.1154 0.2898 1.1835 0.126 Uiso 1 1 calc R . .
H4C H -0.0914 0.2355 1.1313 0.126 Uiso 1 1 calc R . .
C2 C -0.084(3) 0.1513(11) 1.4551(17) 0.071(7) Uani 1 1 d . . .
H2A H -0.0322 0.1359 1.5200 0.106 Uiso 1 1 calc R . .
H2B H -0.1247 0.1217 1.4088 0.106 Uiso 1 1 calc R . .
H2C H -0.1514 0.1754 1.4612 0.106 Uiso 1 1 calc R . .
C5 C 0.455(4) 0.2410(15) 0.937(3) 0.115(13) Uani 1 1 d . . .
H5A H 0.4013 0.2736 0.9070 0.139 Uiso 1 1 calc R . .
H5B H 0.4067 0.2200 0.9712 0.139 Uiso 1 1 calc R . .
C6 C 0.574(5) 0.2583(18) 1.007(3) 0.135(15) Uani 1 1 d . . .
H6A H 0.5577 0.2804 1.0574 0.202 Uiso 1 1 calc R . .
H6B H 0.6208 0.2803 0.9741 0.202 Uiso 1 1 calc R . .
H6C H 0.6268 0.2264 1.0379 0.202 Uiso 1 1 calc R . .
C12 C -0.116(4) -0.0304(17) 0.554(3) 0.143(18) Uani 1 1 d . . .
H12A H -0.1125 -0.0332 0.4877 0.215 Uiso 1 1 calc R . .
H12B H -0.1466 -0.0651 0.5714 0.215 Uiso 1 1 calc R . .
H12C H -0.0286 -0.0221 0.6021 0.215 Uiso 1 1 calc R . .
C7 C 0.344(4) 0.1924(16) 0.782(4) 0.137(19) Uani 1 1 d . . .
H7A H 0.2980 0.2266 0.7530 0.164 Uiso 1 1 calc R . .
H7B H 0.2919 0.1726 0.8141 0.164 Uiso 1 1 calc R . .
C11 C -0.201(5) 0.0104(15) 0.555(2) 0.117(14) Uani 1 1 d . . .
H11A H -0.2875 0.0028 0.5032 0.140 Uiso 1 1 calc R . .
H11B H -0.1688 0.0453 0.5376 0.140 Uiso 1 1 calc R . .
C8 C 0.363(5) 0.155(2) 0.697(5) 0.19(2) Uani 1 1 d . . .
H8A H 0.2776 0.1463 0.6466 0.283 Uiso 1 1 calc R . .
H8B H 0.4081 0.1210 0.7262 0.283 Uiso 1 1 calc R . .
H8C H 0.4162 0.1748 0.6661 0.283 Uiso 1 1 calc R . .
C9 C -0.347(6) 0.0549(19) 0.647(3) 0.16(2) Uani 1 1 d . . .
H9A H -0.4280 0.0378 0.6006 0.196 Uiso 1 1 calc R . .
H9B H -0.3528 0.0570 0.7129 0.196 Uiso 1 1 calc R . .
C10 C -0.332(6) 0.109(2) 0.613(4) 0.21(3) Uani 1 1 d . . .
H10A H -0.4086 0.1311 0.6080 0.311 Uiso 1 1 calc R . .
H10B H -0.3254 0.1065 0.5475 0.311 Uiso 1 1 calc R . .
H10C H -0.2529 0.1260 0.6595 0.311 Uiso 1 1 calc R . .

loop_
_atom_site_aniso_label
_atom_site_aniso_U_11
_atom_site_aniso_U_22
_atom_site_aniso_U_33
_atom_site_aniso_U_23
_atom_site_aniso_U_13
_atom_site_aniso_U_12
Pb1 0.0297(4) 0.0284(5) 0.0394(4) 0.0025(3) 0.0127(3) 0.0014(3)
Pb2 0.0330(4) 0.0349(5) 0.0358(4) -0.0016(3) 0.0141(3) 0.0011(3)
Pb3 0.0338(4) 0.0351(5) 0.0378(4) -0.0080(3) 0.0136(3) -0.0055(3)
Br4 0.0697(14) 0.0736(17) 0.0372(11) 0.0105(10) 0.0209(11) 0.0223(13)
Br5 0.0439(11) 0.0510(14) 0.0548(13) 0.0087(10) 0.0202(10) 0.0061(9)
Br6 0.0398(10) 0.0393(14) 0.0719(15) 0.0009(10) 0.0102(10) -0.0041(9)
Br7 0.0458(11) 0.0321(12) 0.0431(11) 0.0065(8) 0.0110(9) 0.0006(8)
Br8 0.0447(11) 0.0510(14) 0.0692(14) -0.0231(11) 0.0279(10) -0.0177(10)
Br9 0.0411(11) 0.0475(15) 0.0913(17) 0.0255(12) 0.0241(11) 0.0146(10)
Br10 0.0767(15) 0.0582(16) 0.0535(13) -0.0220(11) 0.0355(12) -0.0292(12)
Br11 0.0374(10) 0.0337(12) 0.0381(11) -0.0006(8) 0.0092(9) -0.0026(8)
Br12 0.112(2) 0.078(2) 0.0762(17) -0.0282(14) 0.0633(17) -0.0436(16)
N3 0.12(2) 0.10(2) 0.048(13) -0.030(12) 0.014(13) -0.057(17)
N1 0.046(9) 0.041(11) 0.050(11) -0.001(8) 0.011(8) -0.012(8)
N2 0.049(12) 0.078(17) 0.107(18) 0.033(13) 0.036(12) -0.003(11)
C3 0.058(13) 0.057(17) 0.069(16) -0.005(12) 0.026(12) -0.014(12)
C1 0.089(18) 0.046(16) 0.10(2) -0.028(14) 0.050(17) -0.013(14)
C4 0.10(2) 0.08(2) 0.070(18) 0.018(15) 0.031(16) 0.030(17)
C2 0.086(17) 0.09(2) 0.049(13) -0.020(13) 0.038(13) -0.033(15)
C5 0.13(3) 0.09(3) 0.17(4) 0.03(3) 0.10(3) -0.01(2)
C6 0.20(5) 0.14(4) 0.08(2) 0.00(2) 0.07(3) -0.01(4)
C12 0.14(3) 0.12(3) 0.23(5) 0.08(3) 0.13(4) 0.07(3)
C7 0.09(3) 0.09(3) 0.24(5) 0.11(3) 0.07(3) 0.02(2)
C11 0.22(4) 0.10(3) 0.046(16) -0.003(16) 0.06(2) -0.01(3)
C8 0.16(5) 0.17(6) 0.22(6) 0.06(5) 0.07(5) -0.01(4)
C9 0.28(6) 0.11(4) 0.12(3) 0.04(3) 0.11(4) 0.06(4)
C10 0.26(7) 0.19(6) 0.15(4) 0.05(4) 0.05(5) -0.03(5)

loop_
_atom_type_symbol
_atom_type_description
_atom_type_scat_dispersion_real
_atom_type_scat_dispersion_imag
_atom_type_scat_source
C C 0.0033 0.0016 'International Tables Vol C Tables 4.2.6.8 and 6.1.1.4'
H H 0.0000 0.0000 'International Tables Vol C Tables 4.2.6.8 and 6.1.1.4'
N N 0.0061 0.0033 'International Tables Vol C Tables 4.2.6.8 and 6.1.1.4'
Br Br -0.2901 2.4595 'International Tables Vol C Tables 4.2.6.8 and 6.1.1.4'
Pb Pb -3.3944 10.1111 'International Tables Vol C Tables 4.2.6.8 and 6.1.1.4'

loop_
_geom_angle_atom_site_label_1
_geom_angle_atom_site_label_2
_geom_angle_atom_site_label_3
_geom_angle
_geom_angle_site_symmetry_1
_geom_angle_site_symmetry_3
_geom_angle_publ_flag
Br9 Pb1 Br6 92.80(8) . . ?
Br9 Pb1 Br10 95.87(8) . . ?
Br6 Pb1 Br10 93.12(7) . . ?
Br9 Pb1 Br5 91.66(8) . . ?
Br6 Pb1 Br5 91.70(7) . . ?
Br10 Pb1 Br5 170.85(7) . . ?
Br9 Pb1 Br11 93.44(8) . 3_557 ?
Br6 Pb1 Br11 173.66(6) . 3_557 ?
Br10 Pb1 Br11 85.13(6) . 3_557 ?
Br5 Pb1 Br11 89.24(6) . 3_557 ?
Br9 Pb1 Br11 176.34(7) . . ?
Br6 Pb1 Br11 90.33(7) . . ?
Br10 Pb1 Br11 85.86(7) . . ?
Br5 Pb1 Br11 86.34(6) . . ?
Br11 Pb1 Br11 83.48(7) 3_557 . ?
Br4 Pb2 Br10 91.70(8) . 3_557 ?
Br4 Pb2 Br5 95.08(7) . . ?
Br10 Pb2 Br5 91.86(9) 3_557 . ?
Br4 Pb2 Br7 89.86(7) . 3_657 ?
Br10 Pb2 Br7 93.78(8) 3_557 3_657 ?
Br5 Pb2 Br7 172.39(6) . 3_657 ?
Br4 Pb2 Br7 93.40(7) . . ?
Br10 Pb2 Br7 174.34(6) 3_557 . ?
Br5 Pb2 Br7 90.11(8) . . ?
Br7 Pb2 Br7 83.81(8) 3_657 . ?
Br4 Pb2 Br11 176.24(6) . . ?
Br10 Pb2 Br11 86.25(6) 3_557 . ?
Br5 Pb2 Br11 88.15(6) . . ?
Br7 Pb2 Br11 87.13(6) 3_657 . ?
Br7 Pb2 Br11 88.52(6) . . ?
Br8 Pb3 Br12 93.88(8) . . ?
Br8 Pb3 Br6 88.78(8) . 3_657 ?
Br12 Pb3 Br6 92.56(9) . 3_657 ?
Br8 Pb3 Br4 93.39(9) . . ?
Br12 Pb3 Br4 93.89(9) . . ?
Br6 Pb3 Br4 173.04(6) 3_657 . ?
Pb2 Br4 Pb3 97.51(7) . . ?
Pb2 Br5 Pb1 95.47(7) . . ?
Pb1 Br6 Pb3 96.85(8) . 3_657 ?
Pb2 Br7 Pb2 96.19(8) 3_657 . ?
Pb2 Br10 Pb1 97.96(7) 3_557 . ?
Pb2 Br11 Pb1 90.40(6) . 3_557 ?
Pb2 Br11 Pb1 90.03(6) . . ?
Pb1 Br11 Pb1 96.52(7) 3_557 . ?
C11 N3 C9 114(3) . . ?
C1 N1 C3 112.0(17) . . ?
C7 N2 C5 110(3) . . ?
C4 C3 N1 111(2) . . ?
N1 C1 C2 113(2) . . ?
C6 C5 N2 114(3) . . ?
N2 C7 C8 107(3) . . ?
C12 C11 N3 114(3) . . ?
C10 C9 N3 109(5) . . ?

loop_
_geom_bond_atom_site_label_1
_geom_bond_atom_site_label_2
_geom_bond_distance
_geom_bond_site_symmetry_2
_geom_bond_publ_flag
Pb1 Br9 2.807(2) . ?
Pb1 Br6 2.913(3) . ?
Pb1 Br10 3.022(2) . ?
Pb1 Br5 3.088(2) . ?
Pb1 Br11 3.182(2) 3_557 ?
Pb1 Br11 3.228(2) . ?
Pb2 Br4 2.877(2) . ?
Pb2 Br10 2.959(3) 3_557 ?
Pb2 Br5 3.034(3) . ?
Pb2 Br7 3.036(2) 3_657 ?
Pb2 Br7 3.094(2) . ?
Pb2 Br11 3.178(2) . ?
Pb3 Br8 2.787(2) . ?
Pb3 Br12 2.822(3) . ?
Pb3 Br6 3.049(3) 3_657 ?
Pb3 Br4 3.055(3) . ?
Br6 Pb3 3.049(3) 3_657 ?
Br7 Pb2 3.036(2) 3_657 ?
Br10 Pb2 2.959(3) 3_557 ?
Br11 Pb1 3.182(2) 3_557 ?
N3 C11 1.47(3) . ?
N3 C9 1.63(5) . ?
N1 C1 1.48(3) . ?
N1 C3 1.49(3) . ?
N2 C7 1.36(4) . ?
N2 C5 1.57(4) . ?
C3 C4 1.47(3) . ?
C1 C2 1.50(3) . ?
C5 C6 1.37(5) . ?
C12 C11 1.34(4) . ?
C7 C8 1.58(6) . ?
C9 C10 1.41(6) . ?
